data_4081694
loop_
_publ_author_name
'Gerber, Laura C. H.'
'Schrock, Richard R.'

_publ_section_title
;
 Synthesis of Methylidene Complexes that Contain a
 2,6-Dimesitylphenylimido Ligand and Ethenolysis of
 2,3-Dicarbomethoxynorbornadiene
;
_journal_issue 19
_journal_name_full Organometallics
_journal_page_first 5573
_journal_paper_doi 10.1021/om400844k
_journal_volume 32
_journal_year 2013
_chemical_formula_sum 'C51 H54 N2 O Si W'
_chemical_formula_weight 922.90
_chemical_name_systematic
; 
 ? 
;
_space_group_IT_number 14
_symmetry_cell_setting monoclinic
_symmetry_space_group_name_Hall '-P 2yn'
_symmetry_space_group_name_H-M 'P 1 21/n 1'
_atom_sites_solution_hydrogens geom
_atom_sites_solution_primary direct
_atom_sites_solution_secondary difmap
_audit_creation_method SHELXL-97
_cell_angle_alpha 90.00
_cell_angle_beta 91.756(2)
_cell_angle_gamma 90.00
_cell_formula_units_Z 8
_cell_length_a 19.6235(16)
_cell_length_b 22.9245(19)
_cell_length_c 19.7261(17)
_cell_measurement_reflns_used 9641
_cell_measurement_temperature 100(2)
_cell_measurement_theta_max 31.54
_cell_measurement_theta_min 2.25
_cell_volume 8869.8(13)
_computing_cell_refinement 'SAINT 7.46A (Bruker-AXS, 2010)'
_computing_data_collection 'APEX2 v2010.7.0 (Bruker-AXS, 2010)'
_computing_data_reduction 'SAINT 7.46A (Bruker-AXS, 2010)'
_computing_molecular_graphics 'Bruker SHELXTL'
_computing_publication_material 'Bruker SHELXTL'
_computing_structure_refinement 'SHELXL-97 (Sheldrick, 1997)'
_computing_structure_solution 'SHELXS-97 (Sheldrick, 1990)'
_diffrn_ambient_temperature 100(2)
_diffrn_detector_area_resol_mean 8.3
_diffrn_measured_fraction_theta_full 1.000
_diffrn_measured_fraction_theta_max 1.000
_diffrn_measurement_device_type 'Bruker Smart APEX2 CCD'
_diffrn_measurement_method '\f and \w scans'
_diffrn_radiation_monochromator graphite
_diffrn_radiation_source 'fine-focus sealed tube'
_diffrn_radiation_type MoK\a
_diffrn_radiation_wavelength 0.71073
_diffrn_reflns_av_R_equivalents 0.0396
_diffrn_reflns_av_sigmaI/netI 0.0173
_diffrn_reflns_limit_h_max 28
_diffrn_reflns_limit_h_min -28
_diffrn_reflns_limit_k_max 32
_diffrn_reflns_limit_k_min -32
_diffrn_reflns_limit_l_max 28
_diffrn_reflns_limit_l_min -28
_diffrn_reflns_number 385055
_diffrn_reflns_theta_full 30.51
_diffrn_reflns_theta_max 30.51
_diffrn_reflns_theta_min 1.36
_diffrn_standards_decay_% 0
_diffrn_standards_interval_count 0
_diffrn_standards_interval_time 0
_diffrn_standards_number 0
_exptl_absorpt_coefficient_mu 2.670
_exptl_absorpt_correction_T_max 0.5014
_exptl_absorpt_correction_T_min 0.4551
_exptl_absorpt_correction_type multi-scan
_exptl_absorpt_process_details 'SADABS (Sheldrick, 2009)'
_exptl_crystal_colour yellow
_exptl_crystal_density_diffrn 1.382
_exptl_crystal_density_method 'not measured'
_exptl_crystal_description block
_exptl_crystal_F_000 3760
_exptl_crystal_size_max 0.35
_exptl_crystal_size_mid 0.30
_exptl_crystal_size_min 0.30
_refine_diff_density_max 1.081
_refine_diff_density_min -0.737
_refine_diff_density_rms 0.072
_refine_ls_extinction_method none
_refine_ls_goodness_of_fit_ref 1.023
_refine_ls_hydrogen_treatment constr
_refine_ls_matrix_type full
_refine_ls_number_parameters 1025
_refine_ls_number_reflns 27055
_refine_ls_number_restraints 6
_refine_ls_restrained_S_all 1.023
_refine_ls_R_factor_all 0.0421
_refine_ls_R_factor_gt 0.0220
_refine_ls_shift/su_max 0.002
_refine_ls_shift/su_mean 0.000
_refine_ls_structure_factor_coef Fsqd
_refine_ls_weighting_details 'calc w=1/[\s^2^(Fo^2^)+(0.0196P)^2^+8.8745P] where P=(Fo^2^+2Fc^2^)/3'
_refine_ls_weighting_scheme calc
_refine_ls_wR_factor_gt 0.0494
_refine_ls_wR_factor_ref 0.0596
_reflns_number_gt 18758
_reflns_number_total 27055
_reflns_threshold_expression >2sigma(I)
_cod_data_source_file om400844k_si_002.cif
_cod_data_source_block 12191
_cod_depositor_comments
;
The following automatic conversions were performed:

'_symmetry_cell_setting' value 'Monoclinic' changed to 'monoclinic'
according to /home/saulius/struct/CIF-dictionaries/cif_core.dic
dictionary named 'cif_core.dic' version 2.4.2 from 2011-04-26.

Automatic conversion script
Id: cif_fix_values 1891 2012-01-12 08:04:46Z andrius 
;
_cod_original_sg_symbol_H-M P2(1)/n
_cod_database_code 4081694

loop_
_symmetry_equiv_pos_as_xyz
'x, y, z'
'-x+1/2, y+1/2, -z+1/2'
'-x, -y, -z'
'x-1/2, -y-1/2, z-1/2'

loop_
_atom_site_label
_atom_site_type_symbol
_atom_site_fract_x
_atom_site_fract_y
_atom_site_fract_z
_atom_site_U_iso_or_equiv
_atom_site_adp_type
_atom_site_occupancy
_atom_site_symmetry_multiplicity
_atom_site_calc_flag
_atom_site_refinement_flags
W1 W 0.174931(3) 0.250913(3) 0.396886(3) 0.01655(2) Uani 1 1 d .
C1 C 0.23862(9) 0.24753(9) 0.48195(10) 0.0230(4) Uani 1 1 d .
H1A H 0.2516 0.2078 0.4973 0.028 Uiso 1 1 calc R
H1B H 0.2780 0.2745 0.4818 0.028 Uiso 1 1 calc R
C2 C 0.17131(10) 0.27323(9) 0.51382(10) 0.0223(4) Uani 1 1 d .
H2A H 0.1835 0.3102 0.5370 0.027 Uiso 1 1 calc R
H2B H 0.1563 0.2456 0.5490 0.027 Uiso 1 1 calc R
C3 C 0.10765(10) 0.28573(9) 0.46331(10) 0.0226(4) Uani 1 1 d .
H3A H 0.0965 0.3274 0.4561 0.027 Uiso 1 1 calc R
H3B H 0.0666 0.2618 0.4711 0.027 Uiso 1 1 calc R
N1 N 0.20818(8) 0.31910(7) 0.37166(8) 0.0199(3) Uani 1 1 d .
C4 C 0.23666(10) 0.37090(9) 0.35016(10) 0.0237(4) Uani 1 1 d .
C5 C 0.20917(12) 0.42507(9) 0.37025(10) 0.0276(4) Uani 1 1 d .
C6 C 0.23666(13) 0.47636(10) 0.34434(11) 0.0358(5) Uani 1 1 d .
H6 H 0.2179 0.5129 0.3568 0.043 Uiso 1 1 calc R
C7 C 0.29059(14) 0.47490(10) 0.30093(12) 0.0399(6) Uani 1 1 d .
H7 H 0.3081 0.5102 0.2832 0.048 Uiso 1 1 calc R
C8 C 0.31901(12) 0.42196(10) 0.28333(12) 0.0344(5) Uani 1 1 d .
H8 H 0.3568 0.4214 0.2544 0.041 Uiso 1 1 calc R
C9 C 0.29327(11) 0.36946(9) 0.30715(10) 0.0263(4) Uani 1 1 d .
C10 C 0.30518(10) 0.28450(9) 0.22829(11) 0.0263(4) Uani 1 1 d .
C11 C 0.37984(11) 0.29036(11) 0.32853(12) 0.0344(5) Uani 1 1 d .
C12 C 0.41116(12) 0.23872(12) 0.30875(14) 0.0399(6) Uani 1 1 d .
H12 H 0.4474 0.2232 0.3362 0.048 Uiso 1 1 calc R
C13 C 0.39064(12) 0.20943(11) 0.24984(13) 0.0377(6) Uani 1 1 d .
C14 C 0.33790(11) 0.23285(10) 0.21037(12) 0.0317(5) Uani 1 1 d .
H14 H 0.3236 0.2133 0.1700 0.038 Uiso 1 1 calc R
C15 C 0.32602(10) 0.31303(9) 0.28791(11) 0.0264(4) Uani 1 1 d .
C22 C 0.40456(14) 0.32136(13) 0.39221(13) 0.0476(7) Uani 1 1 d .
H22A H 0.4370 0.2964 0.4174 0.071 Uiso 1 1 calc R
H22B H 0.3657 0.3300 0.4206 0.071 Uiso 1 1 calc R
H22C H 0.4271 0.3579 0.3800 0.071 Uiso 1 1 calc R
C23 C 0.42434(14) 0.15270(13) 0.23022(16) 0.0534(8) Uani 1 1 d .
H23A H 0.4047 0.1391 0.1867 0.080 Uiso 1 1 calc R
H23B H 0.4167 0.1233 0.2652 0.080 Uiso 1 1 calc R
H23C H 0.4734 0.1590 0.2260 0.080 Uiso 1 1 calc R
C24 C 0.24934(11) 0.30871(10) 0.18262(11) 0.0294(4) Uani 1 1 d .
H24A H 0.2125 0.3238 0.2102 0.044 Uiso 1 1 calc R
H24B H 0.2315 0.2778 0.1527 0.044 Uiso 1 1 calc R
H24C H 0.2676 0.3404 0.1552 0.044 Uiso 1 1 calc R
C16 C 0.15526(12) 0.42775(9) 0.42221(10) 0.0289(4) Uani 1 1 d D
C17 C 0.17466(13) 0.42378(9) 0.49124(11) 0.0335(5) Uani 1 1 d D
C18 C 0.12412(15) 0.42459(10) 0.53970(11) 0.0393(6) Uani 1 1 d D
H18 H 0.1373 0.4230 0.5864 0.047 Uiso 1 1 calc R
C19 C 0.05557(15) 0.42756(10) 0.52183(12) 0.0429(6) Uani 1 1 d D
C20 C 0.03761(14) 0.43355(10) 0.45376(12) 0.0391(6) Uani 1 1 d D
H20 H -0.0092 0.4372 0.4408 0.047 Uiso 1 1 calc R
C21 C 0.08642(13) 0.43440(9) 0.40363(11) 0.0324(5) Uani 1 1 d D
C25 C 0.24870(14) 0.41778(11) 0.51280(12) 0.0410(6) Uani 1 1 d D
H25A H 0.2729 0.4540 0.5025 0.062 Uiso 1 1 calc R
H25B H 0.2690 0.3853 0.4882 0.062 Uiso 1 1 calc R
H25C H 0.2523 0.4101 0.5617 0.062 Uiso 1 1 calc R
C26 C 0.00178(18) 0.42160(13) 0.57479(15) 0.0608(9) Uani 1 1 d D
H26A H -0.0075 0.3802 0.5827 0.091 Uiso 1 1 calc R
H26B H -0.0402 0.4410 0.5587 0.091 Uiso 1 1 calc R
H26C H 0.0182 0.4398 0.6172 0.091 Uiso 1 1 calc R
C27 C 0.06411(14) 0.44232(12) 0.33055(12) 0.0397(6) Uani 1 1 d D
H27A H 0.0151 0.4346 0.3254 0.060 Uiso 1 1 calc R
H27B H 0.0892 0.4151 0.3022 0.060 Uiso 1 1 calc R
H27C H 0.0735 0.4824 0.3164 0.060 Uiso 1 1 calc R
N2 N 0.16407(9) 0.21713(7) 0.30041(9) 0.0253(4) Uani 1 1 d .
C28 C 0.19602(12) 0.16867(9) 0.27447(11) 0.0313(5) Uani 1 1 d .
C29 C 0.16758(14) 0.15719(11) 0.21139(12) 0.0404(6) Uani 1 1 d .
H29 H 0.1806 0.1267 0.1819 0.048 Uiso 1 1 calc R
C30 C 0.11573(14) 0.19851(11) 0.19794(12) 0.0395(6) Uani 1 1 d .
H30 H 0.0869 0.2005 0.1584 0.047 Uiso 1 1 calc R
C31 C 0.11463(12) 0.23536(10) 0.25262(11) 0.0300(5) Uani 1 1 d .
C32 C 0.24993(13) 0.13716(11) 0.31393(13) 0.0386(6) Uani 1 1 d .
H32A H 0.2291 0.1144 0.3499 0.058 Uiso 1 1 calc R
H32B H 0.2821 0.1653 0.3341 0.058 Uiso 1 1 calc R
H32C H 0.2742 0.1109 0.2838 0.058 Uiso 1 1 calc R
C33 C 0.07345(12) 0.28909(11) 0.26308(12) 0.0360(5) Uani 1 1 d .
H33A H 0.1024 0.3236 0.2579 0.054 Uiso 1 1 calc R
H33B H 0.0552 0.2886 0.3088 0.054 Uiso 1 1 calc R
H33C H 0.0357 0.2904 0.2294 0.054 Uiso 1 1 calc R
O1 O 0.14194(6) 0.17475(6) 0.42710(7) 0.0206(3) Uani 1 1 d .
Si1 Si 0.10479(2) 0.12166(2) 0.46606(3) 0.01786(10) Uani 1 1 d .
C34 C 0.16591(10) 0.08943(9) 0.52998(10) 0.0229(4) Uani 1 1 d .
C35 C 0.23526(10) 0.08822(9) 0.51496(12) 0.0274(4) Uani 1 1 d .
H35 H 0.2498 0.1062 0.4745 0.033 Uiso 1 1 calc R
C36 C 0.28294(11) 0.06148(10) 0.55763(14) 0.0362(5) Uani 1 1 d .
H36 H 0.3297 0.0616 0.5465 0.043 Uiso 1 1 calc R
C37 C 0.26275(12) 0.03474(10) 0.61622(13) 0.0378(6) Uani 1 1 d .
H37 H 0.2955 0.0160 0.6453 0.045 Uiso 1 1 calc R
C38 C 0.19475(13) 0.03514(12) 0.63270(13) 0.0409(6) Uani 1 1 d .
H38 H 0.1808 0.0170 0.6733 0.049 Uiso 1 1 calc R
C39 C 0.14665(12) 0.06222(11) 0.58972(12) 0.0338(5) Uani 1 1 d .
H39 H 0.1000 0.0621 0.6013 0.041 Uiso 1 1 calc R
C40 C 0.07783(9) 0.06485(8) 0.40288(10) 0.0188(4) Uani 1 1 d .
C41 C 0.06130(9) 0.00850(8) 0.42442(10) 0.0216(4) Uani 1 1 d .
H41 H 0.0643 -0.0006 0.4714 0.026 Uiso 1 1 calc R
C42 C 0.04058(10) -0.03440(9) 0.37829(11) 0.0264(4) Uani 1 1 d .
H42 H 0.0307 -0.0726 0.3937 0.032 Uiso 1 1 calc R
C43 C 0.03450(10) -0.02119(10) 0.31012(11) 0.0290(4) Uani 1 1 d .
H43 H 0.0198 -0.0503 0.2787 0.035 Uiso 1 1 calc R
C44 C 0.04968(11) 0.03425(10) 0.28736(11) 0.0300(4) Uani 1 1 d .
H44 H 0.0454 0.0431 0.2404 0.036 Uiso 1 1 calc R
C45 C 0.07129(10) 0.07713(9) 0.33349(11) 0.0246(4) Uani 1 1 d .
H45 H 0.0817 0.1151 0.3176 0.030 Uiso 1 1 calc R
C46 C 0.02586(9) 0.14862(8) 0.50726(10) 0.0198(4) Uani 1 1 d .
C47 C -0.03730(9) 0.14136(9) 0.47337(10) 0.0244(4) Uani 1 1 d .
H47 H -0.0394 0.1213 0.4312 0.029 Uiso 1 1 calc R
C48 C -0.09710(10) 0.16296(10) 0.50019(11) 0.0310(5) Uani 1 1 d .
H48 H -0.1395 0.1574 0.4765 0.037 Uiso 1 1 calc R
C49 C -0.09466(10) 0.19253(10) 0.56156(11) 0.0295(5) Uani 1 1 d .
H49 H -0.1354 0.2075 0.5798 0.035 Uiso 1 1 calc R
C50 C -0.03298(10) 0.20029(9) 0.59618(10) 0.0246(4) Uani 1 1 d .
H50 H -0.0313 0.2206 0.6382 0.030 Uiso 1 1 calc R
C51 C 0.02666(9) 0.17836(8) 0.56938(10) 0.0220(4) Uani 1 1 d .
H51 H 0.0687 0.1837 0.5937 0.026 Uiso 1 1 calc R
W2 W -0.317018(3) 0.249645(3) 0.396377(3) 0.01619(2) Uani 1 1 d .
C61 C -0.37934(10) 0.29035(9) 0.46307(10) 0.0238(4) Uani 1 1 d .
H61A H -0.3860 0.3327 0.4554 0.029 Uiso 1 1 calc R
H61B H -0.4227 0.2699 0.4716 0.029 Uiso 1 1 calc R
C62 C -0.31682(10) 0.27339(9) 0.51308(10) 0.0228(4) Uani 1 1 d .
H62A H -0.3006 0.3095 0.5360 0.027 Uiso 1 1 calc R
H62B H -0.3343 0.2473 0.5486 0.027 Uiso 1 1 calc R
C63 C -0.25281(9) 0.24254(8) 0.48086(10) 0.0224(4) Uani 1 1 d .
H63A H -0.2436 0.2022 0.4966 0.027 Uiso 1 1 calc R
H63B H -0.2109 0.2665 0.4799 0.027 Uiso 1 1 calc R
N3 N -0.27711(8) 0.31437(7) 0.36883(8) 0.0209(3) Uani 1 1 d .
C64 C -0.24331(11) 0.36325(9) 0.34510(10) 0.0252(4) Uani 1 1 d .
C65 C -0.26245(12) 0.41952(9) 0.36633(11) 0.0310(5) Uani 1 1 d .
C66 C -0.23022(15) 0.46802(11) 0.33903(12) 0.0426(6) Uani 1 1 d .
H66 H -0.2436 0.5061 0.3522 0.051 Uiso 1 1 calc R
C67 C -0.17888(15) 0.46128(11) 0.29295(13) 0.0473(7) Uani 1 1 d .
H67 H -0.1574 0.4946 0.2746 0.057 Uiso 1 1 calc R
C68 C -0.15904(13) 0.40615(11) 0.27369(12) 0.0396(6) Uani 1 1 d .
H68 H -0.1236 0.4021 0.2423 0.047 Uiso 1 1 calc R
C69 C -0.18984(11) 0.35618(9) 0.29936(11) 0.0279(4) Uani 1 1 d .
C70 C -0.31242(13) 0.42741(9) 0.42128(11) 0.0322(5) Uani 1 1 d .
C71 C -0.38105(14) 0.43955(10) 0.40705(12) 0.0372(5) Uani 1 1 d .
C72 C -0.42544(15) 0.44438(11) 0.46089(13) 0.0441(6) Uani 1 1 d .
H72 H -0.4724 0.4518 0.4514 0.053 Uiso 1 1 calc R
C73 C -0.40247(15) 0.43856(10) 0.52794(12) 0.0429(6) Uani 1 1 d .
C74 C -0.33351(15) 0.42887(10) 0.54066(12) 0.0385(6) Uani 1 1 d .
H74 H -0.3170 0.4265 0.5864 0.046 Uiso 1 1 calc R
C75 C -0.28768(13) 0.42256(9) 0.48883(11) 0.0334(5) Uani 1 1 d .
C76 C -0.16546(10) 0.29743(10) 0.27829(11) 0.0282(4) Uani 1 1 d .
C77 C -0.19196(11) 0.27191(10) 0.21868(11) 0.0276(4) Uani 1 1 d .
C78 C -0.16580(12) 0.21807(10) 0.19828(12) 0.0338(5) Uani 1 1 d .
H78 H -0.1839 0.2003 0.1581 0.041 Uiso 1 1 calc R
C79 C -0.11424(13) 0.19005(11) 0.23516(14) 0.0420(6) Uani 1 1 d .
C80 C -0.08901(13) 0.21627(13) 0.29395(14) 0.0445(6) Uani 1 1 d .
H80 H -0.0536 0.1975 0.3195 0.053 Uiso 1 1 calc R
C81 C -0.11393(12) 0.26929(12) 0.31668(12) 0.0360(5) Uani 1 1 d .
C82 C -0.40855(15) 0.44708(12) 0.33508(13) 0.0472(7) Uani 1 1 d .
H82A H -0.4551 0.4318 0.3314 0.071 Uiso 1 1 calc R
H82B H -0.3796 0.4258 0.3040 0.071 Uiso 1 1 calc R
H82C H -0.4088 0.4886 0.3232 0.071 Uiso 1 1 calc R
C83 C -0.45103(18) 0.44178(14) 0.58604(14) 0.0616(9) Uani 1 1 d .
H83A H -0.4435 0.4082 0.6161 0.092 Uiso 1 1 calc R
H83B H -0.4981 0.4413 0.5680 0.092 Uiso 1 1 calc R
H83C H -0.4429 0.4779 0.6116 0.092 Uiso 1 1 calc R
C84 C -0.21353(14) 0.41099(11) 0.50573(12) 0.0400(6) Uani 1 1 d .
H84A H -0.1865 0.4455 0.4946 0.060 Uiso 1 1 calc R
H84B H -0.1981 0.3775 0.4794 0.060 Uiso 1 1 calc R
H84C H -0.2077 0.4025 0.5543 0.060 Uiso 1 1 calc R
C85 C -0.24632(11) 0.30178(10) 0.17606(11) 0.0318(5) Uani 1 1 d .
H85A H -0.2801 0.3191 0.2056 0.048 Uiso 1 1 calc R
H85B H -0.2687 0.2732 0.1458 0.048 Uiso 1 1 calc R
H85C H -0.2256 0.3325 0.1490 0.048 Uiso 1 1 calc R
C86 C -0.08658(17) 0.13220(14) 0.21133(18) 0.0641(9) Uani 1 1 d .
H86A H -0.1093 0.1214 0.1682 0.096 Uiso 1 1 calc R
H86B H -0.0952 0.1021 0.2453 0.096 Uiso 1 1 calc R
H86C H -0.0374 0.1356 0.2051 0.096 Uiso 1 1 calc R
C87 C -0.08449(13) 0.29674(14) 0.38079(13) 0.0475(7) Uani 1 1 d .
H87A H -0.0534 0.2691 0.4037 0.071 Uiso 1 1 calc R
H87B H -0.1215 0.3067 0.4110 0.071 Uiso 1 1 calc R
H87C H -0.0595 0.3322 0.3693 0.071 Uiso 1 1 calc R
N4 N -0.33338(9) 0.21495(8) 0.30095(9) 0.0264(4) Uani 1 1 d .
C88 C -0.30657(12) 0.16386(10) 0.27586(11) 0.0325(5) Uani 1 1 d .
C89 C -0.33728(14) 0.15308(12) 0.21366(12) 0.0448(7) Uani 1 1 d .
H89 H -0.3279 0.1211 0.1848 0.054 Uiso 1 1 calc R
C90 C -0.38510(15) 0.19775(13) 0.20016(12) 0.0462(7) Uani 1 1 d .
H90 H -0.4144 0.2009 0.1611 0.055 Uiso 1 1 calc R
C91 C -0.38172(12) 0.23587(11) 0.25377(11) 0.0350(5) Uani 1 1 d .
C92 C -0.25470(13) 0.12925(11) 0.31426(13) 0.0407(6) Uani 1 1 d .
H92A H -0.2766 0.1078 0.3507 0.061 Uiso 1 1 calc R
H92B H -0.2199 0.1554 0.3339 0.061 Uiso 1 1 calc R
H92C H -0.2332 0.1016 0.2836 0.061 Uiso 1 1 calc R
C93 C -0.41839(13) 0.29208(12) 0.26441(13) 0.0421(6) Uani 1 1 d .
H93A H -0.3860 0.3245 0.2624 0.063 Uiso 1 1 calc R
H93B H -0.4393 0.2916 0.3089 0.063 Uiso 1 1 calc R
H93C H -0.4540 0.2970 0.2289 0.063 Uiso 1 1 calc R
O2 O -0.35624(6) 0.17637(6) 0.42852(7) 0.0200(3) Uani 1 1 d .
Si2 Si -0.39558(2) 0.12572(2) 0.46958(3) 0.01743(10) Uani 1 1 d .
C94 C -0.33647(9) 0.09247(8) 0.53480(10) 0.0211(4) Uani 1 1 d .
C95 C -0.26896(10) 0.08312(9) 0.51655(11) 0.0255(4) Uani 1 1 d .
H95 H -0.2541 0.0976 0.4744 0.031 Uiso 1 1 calc R
C96 C -0.22328(11) 0.05311(10) 0.55878(12) 0.0316(5) Uani 1 1 d .
H96 H -0.1777 0.0474 0.5454 0.038 Uiso 1 1 calc R
C97 C -0.24383(11) 0.03155(10) 0.61999(12) 0.0327(5) Uani 1 1 d .
H97 H -0.2126 0.0108 0.6487 0.039 Uiso 1 1 calc R
C98 C -0.31036(12) 0.04026(11) 0.63961(12) 0.0372(5) Uani 1 1 d .
H98 H -0.3247 0.0257 0.6819 0.045 Uiso 1 1 calc R
C99 C -0.35612(11) 0.07045(10) 0.59716(11) 0.0305(5) Uani 1 1 d .
H99 H -0.4016 0.0762 0.6109 0.037 Uiso 1 1 calc R
C100 C -0.47421(9) 0.15676(8) 0.50766(9) 0.0193(4) Uani 1 1 d .
C101 C -0.47447(10) 0.18662(9) 0.56974(10) 0.0235(4) Uani 1 1 d .
H101 H -0.4332 0.1905 0.5957 0.028 Uiso 1 1 calc R
C102 C -0.53399(10) 0.21067(10) 0.59390(11) 0.0282(4) Uani 1 1 d .
H102 H -0.5331 0.2306 0.6361 0.034 Uiso 1 1 calc R
C103 C -0.59446(10) 0.20566(10) 0.55652(11) 0.0314(5) Uani 1 1 d .
H103 H -0.6351 0.2222 0.5730 0.038 Uiso 1 1 calc R
C104 C -0.59565(10) 0.17655(11) 0.49496(11) 0.0318(5) Uani 1 1 d .
H104 H -0.6371 0.1733 0.4691 0.038 Uiso 1 1 calc R
C105 C -0.53621(10) 0.15202(9) 0.47108(10) 0.0250(4) Uani 1 1 d .
H105 H -0.5377 0.1317 0.4291 0.030 Uiso 1 1 calc R
C106 C -0.42418(9) 0.06732(8) 0.40930(10) 0.0186(3) Uani 1 1 d .
C107 C -0.43747(9) 0.01115(8) 0.43359(10) 0.0205(4) Uani 1 1 d .
H107 H -0.4302 0.0029 0.4805 0.025 Uiso 1 1 calc R
C108 C -0.46111(9) -0.03273(9) 0.39026(11) 0.0240(4) Uani 1 1 d .
H108 H -0.4693 -0.0707 0.4074 0.029 Uiso 1 1 calc R
C109 C -0.47269(10) -0.02090(9) 0.32223(11) 0.0267(4) Uani 1 1 d .
H109 H -0.4893 -0.0507 0.2926 0.032 Uiso 1 1 calc R
C110 C -0.46019(11) 0.03434(10) 0.29707(11) 0.0281(4) Uani 1 1 d .
H110 H -0.4685 0.0423 0.2503 0.034 Uiso 1 1 calc R
C111 C -0.43545(10) 0.07824(9) 0.33995(10) 0.0239(4) Uani 1 1 d .
H111 H -0.4262 0.1158 0.3221 0.029 Uiso 1 1 calc R

loop_
_atom_site_aniso_label
_atom_site_aniso_U_11
_atom_site_aniso_U_22
_atom_site_aniso_U_33
_atom_site_aniso_U_23
_atom_site_aniso_U_13
_atom_site_aniso_U_12
W1 0.01786(3) 0.01480(4) 0.01710(4) -0.00084(3) 0.00254(2) -0.00103(3)
C1 0.0196(8) 0.0223(9) 0.0270(10) 0.0019(8) -0.0014(7) -0.0015(8)
C2 0.0282(9) 0.0215(9) 0.0170(9) -0.0011(7) -0.0006(7) 0.0004(7)
C3 0.0255(9) 0.0210(9) 0.0215(10) 0.0009(7) 0.0015(7) 0.0033(7)
N1 0.0243(8) 0.0186(8) 0.0170(8) -0.0009(6) 0.0007(6) -0.0008(6)
C4 0.0333(10) 0.0194(9) 0.0180(9) 0.0023(7) -0.0031(7) -0.0076(8)
C5 0.0437(12) 0.0208(10) 0.0182(10) -0.0004(8) -0.0036(8) -0.0030(8)
C6 0.0627(16) 0.0199(10) 0.0245(11) -0.0005(9) -0.0028(10) -0.0073(10)
C7 0.0619(16) 0.0263(12) 0.0314(13) 0.0047(10) 0.0005(11) -0.0182(11)
C8 0.0417(12) 0.0317(12) 0.0299(12) 0.0041(9) 0.0017(9) -0.0147(10)
C9 0.0306(10) 0.0273(10) 0.0209(10) 0.0013(8) -0.0020(8) -0.0087(8)
C10 0.0258(9) 0.0274(10) 0.0261(11) 0.0047(8) 0.0057(8) -0.0032(8)
C11 0.0277(10) 0.0425(13) 0.0329(12) 0.0105(10) 0.0011(9) -0.0066(9)
C12 0.0255(10) 0.0504(15) 0.0439(14) 0.0179(12) 0.0055(9) 0.0045(10)
C13 0.0324(11) 0.0393(13) 0.0424(14) 0.0123(11) 0.0155(10) 0.0053(10)
C14 0.0339(11) 0.0312(11) 0.0308(12) 0.0045(9) 0.0131(9) -0.0013(9)
C15 0.0254(9) 0.0297(11) 0.0245(10) 0.0059(8) 0.0045(8) -0.0063(8)
C22 0.0411(14) 0.0617(18) 0.0393(15) 0.0093(13) -0.0107(11) -0.0076(13)
C23 0.0489(16) 0.0491(17) 0.064(2) 0.0118(14) 0.0222(14) 0.0192(13)
C24 0.0343(11) 0.0285(11) 0.0253(11) -0.0014(9) -0.0005(8) -0.0012(8)
C16 0.0529(13) 0.0161(9) 0.0177(10) -0.0006(7) 0.0026(9) 0.0010(9)
C17 0.0633(15) 0.0181(10) 0.0188(10) -0.0006(8) -0.0022(10) 0.0014(9)
C18 0.0794(19) 0.0221(11) 0.0165(10) -0.0013(8) 0.0038(11) 0.0060(11)
C19 0.0747(19) 0.0259(12) 0.0290(12) 0.0037(10) 0.0174(12) 0.0176(12)
C20 0.0546(15) 0.0296(12) 0.0336(13) 0.0072(10) 0.0107(11) 0.0176(11)
C21 0.0552(14) 0.0214(10) 0.0206(11) 0.0032(8) 0.0044(9) 0.0113(9)
C25 0.0701(18) 0.0267(12) 0.0254(12) 0.0003(9) -0.0121(11) -0.0060(11)
C26 0.097(2) 0.0467(17) 0.0407(16) 0.0118(13) 0.0313(16) 0.0279(16)
C27 0.0533(15) 0.0419(14) 0.0239(12) 0.0056(10) 0.0006(10) 0.0113(11)
N2 0.0296(9) 0.0234(9) 0.0232(9) -0.0039(7) 0.0068(7) -0.0064(7)
C28 0.0413(12) 0.0237(10) 0.0299(12) -0.0055(9) 0.0162(9) -0.0071(9)
C29 0.0649(17) 0.0320(12) 0.0250(12) -0.0096(10) 0.0152(11) -0.0163(11)
C30 0.0573(15) 0.0376(13) 0.0234(12) -0.0031(10) 0.0003(10) -0.0167(11)
C31 0.0376(11) 0.0330(12) 0.0195(10) -0.0008(8) 0.0029(8) -0.0105(9)
C32 0.0451(14) 0.0309(12) 0.0411(14) -0.0039(10) 0.0206(11) 0.0036(10)
C33 0.0367(12) 0.0454(14) 0.0256(11) 0.0016(10) -0.0034(9) 0.0006(10)
O1 0.0206(6) 0.0188(6) 0.0227(7) -0.0005(5) 0.0047(5) -0.0016(5)
Si1 0.0161(2) 0.0179(2) 0.0196(3) 0.0002(2) 0.00161(18) -0.00032(18)
C34 0.0211(9) 0.0219(9) 0.0256(10) -0.0017(8) -0.0014(7) 0.0010(7)
C35 0.0220(9) 0.0208(10) 0.0393(12) -0.0005(9) -0.0015(8) 0.0018(7)
C36 0.0252(10) 0.0272(11) 0.0555(16) -0.0038(11) -0.0085(10) 0.0075(8)
C37 0.0397(12) 0.0292(12) 0.0432(14) -0.0040(10) -0.0179(10) 0.0105(10)
C38 0.0457(14) 0.0450(15) 0.0314(13) 0.0083(11) -0.0072(10) 0.0085(11)
C39 0.0305(11) 0.0408(13) 0.0301(12) 0.0079(10) -0.0013(9) 0.0042(9)
C40 0.0151(8) 0.0188(9) 0.0227(9) 0.0002(7) 0.0019(7) 0.0009(6)
C41 0.0182(8) 0.0216(9) 0.0249(10) 0.0018(8) 0.0016(7) 0.0005(7)
C42 0.0216(9) 0.0208(9) 0.0368(12) -0.0013(8) 0.0007(8) -0.0015(7)
C43 0.0257(10) 0.0282(11) 0.0328(12) -0.0099(9) -0.0031(8) 0.0006(8)
C44 0.0362(11) 0.0330(12) 0.0206(10) -0.0020(9) -0.0005(8) 0.0015(9)
C45 0.0268(9) 0.0226(10) 0.0245(10) 0.0009(8) 0.0021(7) 0.0005(7)
C46 0.0187(8) 0.0198(9) 0.0211(9) 0.0020(7) 0.0023(7) 0.0001(7)
C47 0.0209(9) 0.0308(11) 0.0213(10) -0.0020(8) 0.0002(7) 0.0023(8)
C48 0.0210(9) 0.0425(13) 0.0292(11) -0.0059(10) -0.0012(8) 0.0041(9)
C49 0.0224(9) 0.0373(12) 0.0290(11) -0.0032(9) 0.0038(8) 0.0069(8)
C50 0.0265(9) 0.0258(10) 0.0216(10) -0.0026(8) 0.0030(7) 0.0005(8)
C51 0.0204(8) 0.0229(9) 0.0227(10) 0.0000(8) 0.0008(7) -0.0015(7)
W2 0.01716(3) 0.01604(4) 0.01546(4) -0.00023(3) 0.00195(2) -0.00186(3)
C61 0.0270(9) 0.0226(10) 0.0219(10) 0.0025(8) 0.0036(7) 0.0035(7)
C62 0.0303(10) 0.0213(9) 0.0168(9) -0.0008(7) -0.0002(7) -0.0002(8)
C63 0.0210(8) 0.0214(10) 0.0246(10) 0.0003(8) -0.0010(7) -0.0019(7)
N3 0.0250(8) 0.0205(8) 0.0172(8) 0.0001(6) 0.0004(6) -0.0030(6)
C64 0.0348(10) 0.0226(10) 0.0182(10) 0.0016(8) -0.0004(8) -0.0097(8)
C65 0.0520(13) 0.0216(10) 0.0193(10) -0.0002(8) 0.0001(9) -0.0079(9)
C66 0.0773(19) 0.0234(11) 0.0271(12) -0.0016(9) 0.0043(12) -0.0168(11)
C67 0.0771(19) 0.0322(13) 0.0332(14) 0.0026(10) 0.0101(12) -0.0278(13)
C68 0.0528(15) 0.0380(13) 0.0284(12) 0.0025(10) 0.0098(10) -0.0208(11)
C69 0.0339(11) 0.0284(11) 0.0214(10) 0.0020(8) 0.0005(8) -0.0108(8)
C70 0.0588(15) 0.0172(10) 0.0207(11) 0.0008(8) 0.0045(9) -0.0021(9)
C71 0.0633(16) 0.0247(11) 0.0239(11) 0.0048(9) 0.0041(10) 0.0093(10)
C72 0.0652(17) 0.0331(13) 0.0345(14) 0.0064(11) 0.0083(12) 0.0219(12)
C73 0.0742(18) 0.0263(12) 0.0291(13) 0.0043(10) 0.0141(12) 0.0203(12)
C74 0.0745(18) 0.0231(11) 0.0179(11) 0.0012(9) 0.0031(10) 0.0073(11)
C75 0.0617(15) 0.0153(9) 0.0233(11) -0.0009(8) 0.0005(10) -0.0030(9)
C76 0.0257(10) 0.0353(12) 0.0241(10) 0.0049(9) 0.0062(8) -0.0080(8)
C77 0.0289(10) 0.0294(11) 0.0250(11) 0.0040(8) 0.0090(8) -0.0046(8)
C78 0.0378(12) 0.0331(12) 0.0315(12) -0.0013(9) 0.0152(9) -0.0040(9)
C79 0.0402(13) 0.0391(14) 0.0477(16) 0.0108(12) 0.0200(11) 0.0077(10)
C80 0.0323(12) 0.0537(17) 0.0479(16) 0.0172(13) 0.0081(11) 0.0047(11)
C81 0.0311(11) 0.0454(14) 0.0319(12) 0.0110(10) 0.0052(9) -0.0072(10)
C82 0.0693(18) 0.0461(16) 0.0259(13) 0.0062(11) -0.0016(12) 0.0130(13)
C83 0.093(2) 0.0572(19) 0.0361(15) 0.0143(13) 0.0242(15) 0.0434(17)
C84 0.0609(16) 0.0317(12) 0.0272(12) -0.0012(10) -0.0029(11) -0.0094(11)
C85 0.0356(11) 0.0318(12) 0.0278(11) -0.0034(9) 0.0000(9) -0.0025(9)
C86 0.065(2) 0.0513(19) 0.077(2) 0.0061(16) 0.0276(17) 0.0224(15)
C87 0.0366(13) 0.0680(19) 0.0376(14) 0.0103(13) -0.0058(11) -0.0082(13)
N4 0.0317(9) 0.0288(9) 0.0188(8) -0.0029(7) 0.0045(7) -0.0107(7)
C88 0.0410(12) 0.0310(11) 0.0264(11) -0.0090(9) 0.0141(9) -0.0137(9)
C89 0.0626(17) 0.0464(15) 0.0263(12) -0.0150(11) 0.0148(11) -0.0269(13)
C90 0.0588(16) 0.0593(18) 0.0203(12) -0.0029(11) -0.0007(10) -0.0268(14)
C91 0.0391(12) 0.0448(14) 0.0208(10) 0.0023(9) -0.0009(9) -0.0159(10)
C92 0.0474(14) 0.0337(13) 0.0421(15) -0.0098(11) 0.0191(11) -0.0031(11)
C93 0.0394(13) 0.0548(16) 0.0316(13) 0.0087(12) -0.0095(10) -0.0019(12)
O2 0.0206(6) 0.0195(6) 0.0201(7) -0.0005(5) 0.0026(5) -0.0026(5)
Si2 0.0159(2) 0.0184(2) 0.0181(2) 0.00021(19) 0.00100(17) -0.00157(18)
C94 0.0203(8) 0.0202(9) 0.0225(10) -0.0020(7) -0.0030(7) -0.0024(7)
C95 0.0222(9) 0.0242(10) 0.0302(11) -0.0018(8) -0.0007(8) 0.0036(7)
C96 0.0264(10) 0.0302(11) 0.0377(13) -0.0039(10) -0.0042(9) 0.0090(8)
C97 0.0347(11) 0.0262(11) 0.0363(13) 0.0002(9) -0.0141(9) 0.0054(9)
C98 0.0394(12) 0.0415(14) 0.0301(12) 0.0109(10) -0.0077(9) -0.0027(10)
C99 0.0242(10) 0.0392(12) 0.0278(11) 0.0074(9) -0.0023(8) -0.0023(9)
C100 0.0177(8) 0.0220(9) 0.0182(9) 0.0013(7) 0.0021(6) -0.0019(7)
C101 0.0207(9) 0.0280(10) 0.0219(10) -0.0030(8) 0.0002(7) -0.0025(7)
C102 0.0265(10) 0.0373(12) 0.0209(10) -0.0054(9) 0.0033(8) 0.0015(8)
C103 0.0229(10) 0.0433(13) 0.0283(11) -0.0040(10) 0.0049(8) 0.0074(9)
C104 0.0198(9) 0.0465(14) 0.0289(11) -0.0067(10) -0.0022(8) 0.0053(9)
C105 0.0212(9) 0.0331(11) 0.0207(10) -0.0025(8) -0.0001(7) 0.0021(8)
C106 0.0152(8) 0.0206(9) 0.0201(9) -0.0009(7) 0.0017(6) 0.0001(6)
C107 0.0172(8) 0.0224(9) 0.0221(9) 0.0008(7) 0.0008(7) -0.0009(7)
C108 0.0209(9) 0.0194(9) 0.0318(11) -0.0001(8) 0.0010(7) -0.0023(7)
C109 0.0250(9) 0.0262(10) 0.0288(11) -0.0079(8) -0.0028(8) -0.0021(8)
C110 0.0326(10) 0.0305(11) 0.0210(10) -0.0020(8) -0.0024(8) -0.0027(8)
C111 0.0259(9) 0.0235(10) 0.0223(10) 0.0016(8) 0.0004(7) -0.0018(7)

loop_
_atom_type_symbol
_atom_type_description
_atom_type_scat_dispersion_real
_atom_type_scat_dispersion_imag
_atom_type_scat_source
C C 0.0033 0.0016 'International Tables Vol C Tables 4.2.6.8 and 6.1.1.4'
H H 0.0000 0.0000 'International Tables Vol C Tables 4.2.6.8 and 6.1.1.4'
N N 0.0061 0.0033 'International Tables Vol C Tables 4.2.6.8 and 6.1.1.4'
O O 0.0106 0.0060 'International Tables Vol C Tables 4.2.6.8 and 6.1.1.4'
Si Si 0.0817 0.0704 'International Tables Vol C Tables 4.2.6.8 and 6.1.1.4'
W W -0.8490 6.8722 'International Tables Vol C Tables 4.2.6.8 and 6.1.1.4'

loop_
_geom_angle_atom_site_label_1
_geom_angle_atom_site_label_2
_geom_angle_atom_site_label_3
_geom_angle
N1 W1 O1 177.45(6)
N1 W1 C3 94.93(8)
O1 W1 C3 85.84(7)
N1 W1 N2 95.78(7)
O1 W1 N2 85.43(6)
C3 W1 N2 133.35(7)
N1 W1 C1 92.44(8)
O1 W1 C1 85.23(7)
C3 W1 C1 83.15(8)
N2 W1 C1 141.31(7)
N1 W1 C2 96.05(7)
O1 W1 C2 82.89(6)
C3 W1 C2 41.71(7)
N2 W1 C2 167.64(7)
C1 W1 C2 41.46(7)
C2 C1 W1 79.52(10)
C1 C2 C3 117.49(15)
C1 C2 W1 59.02(9)
C3 C2 W1 58.51(9)
C2 C3 W1 79.77(10)
C4 N1 W1 177.10(15)
N1 C4 C5 120.39(18)
N1 C4 C9 119.60(18)
C5 C4 C9 120.01(18)
C6 C5 C4 118.8(2)
C6 C5 C16 120.33(19)
C4 C5 C16 120.75(18)
C7 C6 C5 121.2(2)
C6 C7 C8 119.9(2)
C7 C8 C9 121.3(2)
C8 C9 C4 118.7(2)
C8 C9 C15 119.85(19)
C4 C9 C15 121.43(18)
C15 C10 C14 119.0(2)
C15 C10 C24 121.42(19)
C14 C10 C24 119.6(2)
C12 C11 C15 118.9(2)
C12 C11 C22 119.9(2)
C15 C11 C22 121.1(2)
C13 C12 C11 121.6(2)
C14 C13 C12 118.4(2)
C14 C13 C23 120.9(3)
C12 C13 C23 120.7(2)
C13 C14 C10 121.9(2)
C10 C15 C11 120.2(2)
C10 C15 C9 120.06(19)
C11 C15 C9 119.7(2)
C21 C16 C17 119.5(2)
C21 C16 C5 121.53(19)
C17 C16 C5 119.0(2)
C18 C17 C16 119.0(2)
C18 C17 C25 120.4(2)
C16 C17 C25 120.6(2)
C19 C18 C17 122.1(2)
C18 C19 C20 118.0(2)
C18 C19 C26 120.9(2)
C20 C19 C26 121.1(3)
C19 C20 C21 121.9(3)
C16 C21 C20 119.4(2)
C16 C21 C27 121.0(2)
C20 C21 C27 119.6(2)
C28 N2 C31 107.73(18)
C28 N2 W1 127.53(16)
C31 N2 W1 124.16(14)
C29 C28 N2 108.3(2)
C29 C28 C32 130.2(2)
N2 C28 C32 121.5(2)
C28 C29 C30 108.2(2)
C31 C30 C29 107.1(2)
C30 C31 N2 108.6(2)
C30 C31 C33 129.8(2)
N2 C31 C33 121.49(19)
Si1 O1 W1 165.48(8)
O1 Si1 C34 109.14(8)
O1 Si1 C40 109.19(8)
C34 Si1 C40 109.75(9)
O1 Si1 C46 110.28(8)
C34 Si1 C46 111.10(9)
C40 Si1 C46 107.34(8)
C39 C34 C35 117.34(19)
C39 C34 Si1 124.22(15)
C35 C34 Si1 118.24(16)
C36 C35 C34 121.6(2)
C37 C36 C35 120.1(2)
C36 C37 C38 119.9(2)
C37 C38 C39 120.0(2)
C38 C39 C34 121.1(2)
C45 C40 C41 117.84(18)
C45 C40 Si1 121.87(15)
C41 C40 Si1 120.26(15)
C42 C41 C40 121.25(19)
C43 C42 C41 119.80(19)
C42 C43 C44 120.3(2)
C43 C44 C45 120.0(2)
C44 C45 C40 120.83(19)
C47 C46 C51 117.47(17)
C47 C46 Si1 118.99(15)
C51 C46 Si1 123.48(14)
C48 C47 C46 121.34(19)
C49 C48 C47 119.90(19)
C50 C49 C48 120.01(19)
C49 C50 C51 119.94(19)
C50 C51 C46 121.35(18)
N3 W2 O2 176.84(6)
N3 W2 C61 95.38(8)
O2 W2 C61 86.25(7)
N3 W2 N4 95.80(7)
O2 W2 N4 85.01(6)
C61 W2 N4 133.12(8)
N3 W2 C63 92.82(7)
O2 W2 C63 84.68(7)
C61 W2 C63 83.06(8)
N4 W2 C63 141.39(8)
N3 W2 C62 96.79(7)
O2 W2 C62 82.61(6)
C61 W2 C62 41.70(7)
N4 W2 C62 166.88(7)
C63 W2 C62 41.40(7)
C62 C61 W2 79.84(10)
C63 C62 C61 117.52(15)
C63 C62 W2 59.11(9)
C61 C62 W2 58.47(9)
C62 C63 W2 79.49(10)
C64 N3 W2 176.77(15)
N3 C64 C65 120.19(19)
N3 C64 C69 119.56(19)
C65 C64 C69 120.26(19)
C66 C65 C64 119.1(2)
C66 C65 C70 119.9(2)
C64 C65 C70 120.83(18)
C67 C66 C65 120.8(2)
C68 C67 C66 120.0(2)
C67 C68 C69 121.5(2)
C68 C69 C64 118.3(2)
C68 C69 C76 119.5(2)
C64 C69 C76 122.11(18)
C71 C70 C75 120.6(2)
C71 C70 C65 121.9(2)
C75 C70 C65 117.5(2)
C70 C71 C72 118.9(2)
C70 C71 C82 121.7(2)
C72 C71 C82 119.4(2)
C73 C72 C71 121.6(3)
C74 C73 C72 118.3(2)
C74 C73 C83 120.3(2)
C72 C73 C83 121.5(3)
C73 C74 C75 122.2(2)
C74 C75 C70 118.4(2)
C74 C75 C84 119.9(2)
C70 C75 C84 121.7(2)
C77 C76 C81 120.3(2)
C77 C76 C69 119.8(2)
C81 C76 C69 119.8(2)
C76 C77 C78 118.7(2)
C76 C77 C85 121.2(2)
C78 C77 C85 120.1(2)
C79 C78 C77 121.7(2)
C80 C79 C78 118.4(2)
C80 C79 C86 121.2(3)
C78 C79 C86 120.4(3)
C79 C80 C81 122.0(2)
C80 C81 C76 118.9(2)
C80 C81 C87 120.3(2)
C76 C81 C87 120.8(2)
C88 N4 C91 108.14(19)
C88 N4 W2 127.18(16)
C91 N4 W2 124.15(15)
C89 C88 N4 108.1(2)
C89 C88 C92 129.6(2)
N4 C88 C92 122.3(2)
C88 C89 C90 108.0(2)
C91 C90 C89 107.5(2)
C90 C91 N4 108.1(2)
C90 C91 C93 130.2(2)
N4 C91 C93 121.6(2)
Si2 O2 W2 166.10(9)
O2 Si2 C106 109.48(8)
O2 Si2 C94 109.90(8)
C106 Si2 C94 108.33(9)
O2 Si2 C100 109.74(8)
C106 Si2 C100 106.99(8)
C94 Si2 C100 112.32(9)
C99 C94 C95 117.43(18)
C99 C94 Si2 124.91(15)
C95 C94 Si2 117.25(15)
C96 C95 C94 121.4(2)
C97 C96 C95 120.2(2)
C96 C97 C98 119.8(2)
C97 C98 C99 119.9(2)
C98 C99 C94 121.3(2)
C105 C100 C101 117.48(17)
C105 C100 Si2 118.46(14)
C101 C100 Si2 124.02(14)
C102 C101 C100 121.25(18)
C103 C102 C101 120.07(19)
C102 C103 C104 119.91(19)
C103 C104 C105 120.01(19)
C104 C105 C100 121.27(19)
C107 C106 C111 118.21(18)
C107 C106 Si2 119.80(15)
C111 C106 Si2 121.95(15)
C108 C107 C106 121.11(18)
C109 C108 C107 119.81(19)
C108 C109 C110 120.14(19)
C109 C110 C111 120.4(2)
C110 C111 C106 120.35(19)

loop_
_geom_bond_atom_site_label_1
_geom_bond_atom_site_label_2
_geom_bond_distance
W1 N1 1.7711(16)
W1 O1 1.9613(13)
W1 C3 2.0500(19)
W1 N2 2.0597(17)
W1 C1 2.0628(19)
W1 C2 2.3658(19)
C1 C2 1.593(3)
C2 C3 1.600(3)
N1 C4 1.385(2)
C4 C5 1.415(3)
C4 C9 1.419(3)
C5 C6 1.397(3)
C5 C16 1.497(3)
C6 C7 1.382(3)
C7 C8 1.384(3)
C8 C9 1.393(3)
C9 C15 1.499(3)
C10 C15 1.396(3)
C10 C14 1.398(3)
C10 C24 1.503(3)
C11 C12 1.395(4)
C11 C15 1.406(3)
C11 C22 1.510(4)
C12 C13 1.391(4)
C13 C14 1.384(3)
C13 C23 1.515(3)
C16 C21 1.397(3)
C16 C17 1.406(3)
C17 C18 1.399(3)
C17 C25 1.508(4)
C18 C19 1.382(4)
C19 C20 1.385(3)
C19 C26 1.514(4)
C20 C21 1.398(3)
C21 C27 1.505(3)
N2 C28 1.382(3)
N2 C31 1.396(3)
C28 C29 1.374(3)
C28 C32 1.482(3)
C29 C30 1.409(4)
C30 C31 1.371(3)
C31 C33 1.491(3)
O1 Si1 1.6242(14)
Si1 C34 1.866(2)
Si1 C40 1.868(2)
Si1 C46 1.8759(19)
C34 C39 1.396(3)
C34 C35 1.402(3)
C35 C36 1.383(3)
C36 C37 1.377(4)
C37 C38 1.383(4)
C38 C39 1.395(3)
C40 C45 1.400(3)
C40 C41 1.401(3)
C41 C42 1.392(3)
C42 C43 1.380(3)
C43 C44 1.383(3)
C44 C45 1.397(3)
C46 C47 1.400(3)
C46 C51 1.402(3)
C47 C48 1.393(3)
C48 C49 1.387(3)
C49 C50 1.383(3)
C50 C51 1.393(3)
W2 N3 1.7709(16)
W2 O2 1.9611(13)
W2 C61 2.0485(19)
W2 N4 2.0597(17)
W2 C63 2.0647(19)
W2 C62 2.3655(19)
C61 C62 1.599(3)
C62 C63 1.591(3)
N3 C64 1.391(2)
C64 C65 1.411(3)
C64 C69 1.414(3)
C65 C66 1.395(3)
C65 C70 1.495(3)
C66 C67 1.386(4)
C67 C68 1.379(4)
C68 C69 1.397(3)
C69 C76 1.492(3)
C70 C71 1.395(4)
C70 C75 1.409(3)
C71 C72 1.398(3)
C71 C82 1.513(3)
C72 C73 1.390(4)
C73 C74 1.387(4)
C73 C83 1.515(3)
C74 C75 1.390(3)
C75 C84 1.506(4)
C76 C77 1.399(3)
C76 C81 1.402(3)
C77 C78 1.400(3)
C77 C85 1.503(3)
C78 C79 1.386(4)
C79 C80 1.384(4)
C79 C86 1.513(4)
C80 C81 1.390(4)
C81 C87 1.511(4)
N4 C88 1.382(3)
N4 C91 1.393(3)
C88 C89 1.373(3)
C88 C92 1.481(4)
C89 C90 1.409(4)
C90 C91 1.372(3)
C91 C93 1.494(4)
O2 Si2 1.6244(14)
Si2 C106 1.8657(19)
Si2 C94 1.868(2)
Si2 C100 1.8768(18)
C94 C99 1.395(3)
C94 C95 1.400(3)
C95 C96 1.387(3)
C96 C97 1.376(3)
C97 C98 1.387(3)
C98 C99 1.393(3)
C100 C105 1.400(3)
C100 C101 1.403(3)
C101 C102 1.389(3)
C102 C103 1.382(3)
C103 C104 1.385(3)
C104 C105 1.390(3)
C106 C107 1.401(3)
C106 C111 1.402(3)
C107 C108 1.391(3)
C108 C109 1.381(3)
C109 C110 1.385(3)
C110 C111 1.393(3)
